data_7112816
loop_
_publ_author_name
'Fatila, Elisabeth M.'
'Goodreid, Jordan'
'Cl\'erac, Rodolphe'
'Jennings, Michael'
'Assoud, Jalil'
'Preuss, Kathryn E.'

_publ_section_title
;
 High-spin supramolecular pair of Mn(II)/thiazyl radical complexes.
;
_journal_issue 35
_journal_name_full 'Chemical communications (Cambridge, England)'
_journal_page_first 6569
_journal_page_last 6571
_journal_paper_doi 10.1039/c0cc01084g
_journal_volume 46
_journal_year 2010
_chemical_formula_moiety 'C8 H4 N2 O'
_chemical_formula_sum 'C8 H4 N2 O'
_chemical_formula_weight 144.13
_chemical_name_systematic
;
?
;
_space_group_IT_number 2
_symmetry_cell_setting triclinic
_symmetry_space_group_name_Hall '-P 1'
_symmetry_space_group_name_H-M 'P -1'
_atom_sites_solution_hydrogens geom
_atom_sites_solution_primary direct
_atom_sites_solution_secondary difmap
_audit_creation_method SHELXL-97
_cell_angle_alpha 117.269(4)
_cell_angle_beta 90.138(4)
_cell_angle_gamma 106.131(4)
_cell_formula_units_Z 2
_cell_length_a 7.0278(3)
_cell_length_b 7.2916(4)
_cell_length_c 7.6914(4)
_cell_measurement_reflns_used 1978
_cell_measurement_temperature 150(2)
_cell_measurement_theta_max 27.22
_cell_measurement_theta_min 3.05
_cell_volume 332.64(3)
_computing_cell_refinement 'Bruker SAINT'
_computing_data_collection 'Bruker APEX2'
_computing_data_reduction 'Bruker SAINT'
_computing_molecular_graphics 'Bruker SHELXTL'
_computing_publication_material 'Bruker SHELXTL'
_computing_structure_refinement 'SHELXL-97 (Sheldrick, 2008)'
_computing_structure_solution 'SHELXS-97 (Sheldrick, 2008)'
_diffrn_ambient_temperature 150(2)
_diffrn_measured_fraction_theta_full 0.999
_diffrn_measured_fraction_theta_max 0.999
_diffrn_measurement_device_type 'Bruker APEX-II CCD'
_diffrn_measurement_method '\f and \w scans'
_diffrn_radiation_monochromator graphite
_diffrn_radiation_source 'fine-focus sealed tube'
_diffrn_radiation_type MoK\a
_diffrn_radiation_wavelength 0.71073
_diffrn_reflns_av_R_equivalents 0.0243
_diffrn_reflns_av_sigmaI/netI 0.0243
_diffrn_reflns_limit_h_max 8
_diffrn_reflns_limit_h_min -8
_diffrn_reflns_limit_k_max 9
_diffrn_reflns_limit_k_min -8
_diffrn_reflns_limit_l_max 9
_diffrn_reflns_limit_l_min -9
_diffrn_reflns_number 4938
_diffrn_reflns_theta_full 26.37
_diffrn_reflns_theta_max 26.37
_diffrn_reflns_theta_min 3.01
_exptl_absorpt_coefficient_mu 0.100
_exptl_absorpt_correction_T_max 0.9854
_exptl_absorpt_correction_T_min 0.9411
_exptl_absorpt_correction_type multi-scan
_exptl_absorpt_process_details SADBAS
_exptl_crystal_colour colourless
_exptl_crystal_density_diffrn 1.439
_exptl_crystal_density_method 'not measured'
_exptl_crystal_description cut
_exptl_crystal_F_000 148
_exptl_crystal_size_max 0.62
_exptl_crystal_size_mid 0.30
_exptl_crystal_size_min 0.15
_refine_diff_density_max 0.209
_refine_diff_density_min -0.245
_refine_diff_density_rms 0.044
_refine_ls_extinction_method none
_refine_ls_goodness_of_fit_ref 1.079
_refine_ls_hydrogen_treatment constr
_refine_ls_matrix_type full
_refine_ls_number_parameters 96
_refine_ls_number_reflns 1352
_refine_ls_number_restraints 4
_refine_ls_restrained_S_all 1.088
_refine_ls_R_factor_all 0.0562
_refine_ls_R_factor_gt 0.0390
_refine_ls_shift/su_max 0.000
_refine_ls_shift/su_mean 0.000
_refine_ls_structure_factor_coef Fsqd
_refine_ls_weighting_details 'calc w=1/[\s^2^(Fo^2^)+(0.0482P)^2^+0.1191P] where P=(Fo^2^+2Fc^2^)/3'
_refine_ls_weighting_scheme calc
_refine_ls_wR_factor_gt 0.0956
_refine_ls_wR_factor_ref 0.1087
_reflns_number_gt 1076
_reflns_number_total 1352
_reflns_threshold_expression I>2\s(I)
_cod_data_source_file c0cc01084g.txt
_cod_data_source_block b09011_0m
_cod_depositor_comments
;
The following automatic conversions were performed:

'_symmetry_cell_setting' value 'Triclinic' changed to 'triclinic'
according to
/usr/data/users/saulius/automatic-downloads/retrospective/RSC/lib/dictionaries/cif_core.dic
dictionary named 'cif_core.dic' version 2.4.2 from 2011-04-26.

Automatic conversion script
Id: cif_fix_values 2281 2013-09-26 08:29:07Z andrius 
;
_cod_database_code 7112816

loop_
_symmetry_equiv_pos_as_xyz
'x, y, z'
'-x, -y, -z'

loop_
_atom_site_label
_atom_site_type_symbol
_atom_site_fract_x
_atom_site_fract_y
_atom_site_fract_z
_atom_site_U_iso_or_equiv
_atom_site_adp_type
_atom_site_occupancy
_atom_site_symmetry_multiplicity
_atom_site_calc_flag
_atom_site_refinement_flags
_atom_site_disorder_assembly
_atom_site_disorder_group
N1 N 0.4673(2) 0.2533(3) 0.0296(2) 0.0459(4) Uani 1 1 d . . .
C2 C 0.3579(2) 0.2530(3) 0.1397(3) 0.0341(4) Uani 1 1 d . A .
C3 C 0.2219(3) 0.2525(3) 0.2778(3) 0.0335(4) Uani 1 1 d D . .
O4A O 0.2896(7) 0.2965(7) 0.4679(6) 0.0273(4) Uiso 0.50 1 d PD A 1
N11A N 0.0344(10) 0.2258(11) 0.2441(10) 0.0305(4) Uiso 0.50 1 d PD A 1
N4B N 0.2800(9) 0.2802(9) 0.4413(8) 0.0273(4) Uiso 0.50 1 d PD A 2
O11B O 0.0228(8) 0.2066(9) 0.2254(8) 0.0305(4) Uiso 0.50 1 d PD A 2
C5 C 0.1110(2) 0.2741(2) 0.5420(2) 0.0265(4) Uani 1 1 d D . .
C6 C 0.0844(2) 0.2950(2) 0.7275(2) 0.0315(4) Uani 1 1 d . A .
H6 H 0.1930 0.3249 0.8205 0.038 Uiso 1 1 calc R . .
C7 C -0.1102(2) 0.2696(2) 0.7702(2) 0.0321(4) Uani 1 1 d . . .
H7 H -0.1361 0.2818 0.8955 0.039 Uiso 1 1 calc R A .
C8 C -0.2693(2) 0.2265(2) 0.6323(2) 0.0316(4) Uani 1 1 d . A .
H8 H -0.4001 0.2114 0.6674 0.038 Uiso 1 1 calc R . .
C9 C -0.2417(2) 0.2051(3) 0.4472(3) 0.0305(4) Uani 1 1 d . . .
H9 H -0.3497 0.1757 0.3540 0.037 Uiso 1 1 calc R A .
C10 C -0.0464(2) 0.2292(2) 0.4048(2) 0.0268(4) Uani 1 1 d D A .

loop_
_atom_site_aniso_label
_atom_site_aniso_U_11
_atom_site_aniso_U_22
_atom_site_aniso_U_33
_atom_site_aniso_U_23
_atom_site_aniso_U_13
_atom_site_aniso_U_12
N1 0.0402(9) 0.0574(11) 0.0421(9) 0.0256(8) 0.0115(8) 0.0147(8)
C2 0.0309(9) 0.0387(9) 0.0363(10) 0.0197(8) 0.0048(8) 0.0131(7)
C3 0.0332(9) 0.0313(9) 0.0417(10) 0.0194(8) 0.0136(7) 0.0148(7)
C5 0.0245(8) 0.0213(7) 0.0333(9) 0.0117(6) 0.0056(6) 0.0088(6)
C6 0.0319(8) 0.0277(8) 0.0321(9) 0.0124(7) -0.0007(7) 0.0089(6)
C7 0.0359(9) 0.0263(8) 0.0305(9) 0.0108(7) 0.0073(7) 0.0095(7)
C8 0.0252(8) 0.0278(8) 0.0385(10) 0.0126(7) 0.0090(7) 0.0092(6)
C9 0.0234(8) 0.0286(8) 0.0380(9) 0.0135(7) 0.0012(7) 0.0100(6)
C10 0.0278(8) 0.0218(8) 0.0308(9) 0.0114(6) 0.0046(7) 0.0097(6)

loop_
_atom_type_symbol
_atom_type_description
_atom_type_scat_dispersion_real
_atom_type_scat_dispersion_imag
_atom_type_scat_source
C C 0.0033 0.0016 'International Tables Vol C Tables 4.2.6.8 and 6.1.1.4'
H H 0.0000 0.0000 'International Tables Vol C Tables 4.2.6.8 and 6.1.1.4'
N N 0.0061 0.0033 'International Tables Vol C Tables 4.2.6.8 and 6.1.1.4'
O O 0.0106 0.0060 'International Tables Vol C Tables 4.2.6.8 and 6.1.1.4'

loop_
_geom_angle_atom_site_label_1
_geom_angle_atom_site_label_2
_geom_angle_atom_site_label_3
_geom_angle
N1 C2 C3 179.72(19)
N4B C3 N11A 115.0(5)
N4B C3 O11B 118.4(4)
N11A C3 O4A 114.8(4)
O11B C3 O4A 118.5(3)
N4B C3 C2 121.0(3)
N11A C3 C2 124.0(4)
O11B C3 C2 120.5(3)
O4A C3 C2 121.1(2)
C5 O4A C3 100.3(3)
C3 N11A C10 107.3(5)
C3 N4B C5 106.9(4)
C3 O11B C10 100.0(4)
O4A C5 C6 126.7(2)
O4A C5 C10 110.9(2)
C6 C5 C10 122.42(14)
C6 C5 N4B 133.3(3)
C10 C5 N4B 104.2(3)
C5 C6 C7 116.16(15)
C5 C6 H6 121.9
C7 C6 H6 121.9
C6 C7 C8 121.49(16)
C6 C7 H7 119.3
C8 C7 H7 119.3
C9 C8 C7 122.01(15)
C9 C8 H8 119.0
C7 C8 H8 119.0
C8 C9 C10 116.24(15)
C8 C9 H9 121.9
C10 C9 H9 121.9
N11A C10 C5 106.4(3)
N11A C10 C9 131.9(3)
C5 C10 C9 121.68(15)
C5 C10 O11B 110.1(3)
C9 C10 O11B 128.1(3)

loop_
_geom_bond_atom_site_label_1
_geom_bond_atom_site_label_2
_geom_bond_distance
N1 C2 1.146(2)
C2 C3 1.431(2)
C3 N4B 1.228(6)
C3 N11A 1.285(7)
C3 O11B 1.358(6)
C3 O4A 1.397(5)
O4A C5 1.379(5)
N11A C10 1.354(7)
N4B C5 1.420(6)
O11B C10 1.416(6)
C5 C6 1.383(2)
C5 C10 1.386(2)
C6 C7 1.389(2)
C6 H6 0.9500
C7 C8 1.402(2)
C7 H7 0.9500
C8 C9 1.380(2)
C8 H8 0.9500
C9 C10 1.394(2)
C9 H9 0.9500

loop_
_geom_torsion_atom_site_label_1
_geom_torsion_atom_site_label_2
_geom_torsion_atom_site_label_3
_geom_torsion_atom_site_label_4
_geom_torsion
N4B C3 O4A C5 -90(8)
N11A C3 O4A C5 5.0(5)
O11B C3 O4A C5 0.3(5)
C2 C3 O4A C5 -178.96(19)
N4B C3 N11A C10 -2.1(7)
O11B C3 N11A C10 127(6)
O4A C3 N11A C10 -5.7(6)
C2 C3 N11A C10 178.4(2)
N11A C3 N4B C5 -0.4(6)
O11B C3 N4B C5 -5.4(6)
O4A C3 N4B C5 87(8)
C2 C3 N4B C5 179.1(2)
N4B C3 O11B C10 5.4(5)
N11A C3 O11B C10 -48(6)
O4A C3 O11B C10 1.7(5)
C2 C3 O11B C10 -179.0(2)
C3 O4A C5 C6 178.53(17)
C3 O4A C5 C10 -2.3(3)
C3 O4A C5 N4B 22(3)
C3 N4B C5 O4A -153(4)
C3 N4B C5 C6 180.0(2)
C3 N4B C5 C10 2.7(4)
O4A C5 C6 C7 178.7(3)
C10 C5 C6 C7 -0.4(2)
N4B C5 C6 C7 -177.2(3)
C5 C6 C7 C8 -0.3(2)
C6 C7 C8 C9 0.5(2)
C7 C8 C9 C10 -0.1(2)
C3 N11A C10 C5 3.7(5)
C3 N11A C10 C9 -179.0(2)
C3 N11A C10 O11B -130(6)
O4A C5 C10 N11A -0.7(4)
C6 C5 C10 N11A 178.5(3)
N4B C5 C10 N11A -3.9(4)
O4A C5 C10 C9 -178.3(2)
C6 C5 C10 C9 0.9(2)
N4B C5 C10 C9 178.5(3)
O4A C5 C10 O11B 3.6(4)
C6 C5 C10 O11B -177.2(3)
N4B C5 C10 O11B 0.5(4)
C8 C9 C10 N11A -177.6(4)
C8 C9 C10 C5 -0.6(2)
C8 C9 C10 O11B 177.1(3)
C3 O11B C10 N11A 45(6)
C3 O11B C10 C5 -3.1(4)
C3 O11B C10 C9 179.03(19)
